data_4500808
loop_
_publ_author_name
'Banerjee, Debasis'
'Finkelstein, Jeffrey'
'Smirnov, A.'
'Forster, Paul M.'
'Borkowski, Lauren A.'
'Teat, Simon J.'
'Parise, John B.'

_publ_section_title
;
 Synthesis and Structural Characterization of Magnesium Based Coordination
 Networks in Different Solvents
;
_journal_issue 6
_journal_name_full 'Crystal Growth &amp; Design'
_journal_page_first 2572
_journal_paper_doi 10.1021/cg200327y
_journal_volume 11
_journal_year 2011
_chemical_formula_moiety 'C40 H44 Mg4 N8 O26.50'
_chemical_formula_sum 'C40 H44 Mg4 N8 O26.5'
_chemical_formula_weight 1158.14
_chemical_name_systematic
; 
 ? 
;
_space_group_IT_number 14
_symmetry_cell_setting monoclinic
_symmetry_space_group_name_Hall '-P 2yn'
_symmetry_space_group_name_H-M 'P 1 21/n 1'
_atom_sites_solution_hydrogens geom
_atom_sites_solution_primary direct
_atom_sites_solution_secondary difmap
_audit_creation_method SHELXL-97
_cell_angle_alpha 90.00
_cell_angle_beta 104.912(2)
_cell_angle_gamma 90.00
_cell_formula_units_Z 2
_cell_length_a 13.7442(14)
_cell_length_b 14.2887(15)
_cell_length_c 14.1178(14)
_cell_measurement_temperature 298(2)
_cell_volume 2679.2(5)
_computing_structure_refinement 'SHELXL-97 (Sheldrick, 1997)'
_computing_structure_solution 'SHELXS-97 (Sheldrick, 1990)'
_diffrn_ambient_temperature 298(2)
_diffrn_measured_fraction_theta_full 0.994
_diffrn_measured_fraction_theta_max 0.994
_diffrn_radiation_monochromator graphite
_diffrn_radiation_source 'fine-focus sealed tube'
_diffrn_radiation_type MoK\a
_diffrn_radiation_wavelength 0.71073
_diffrn_reflns_av_R_equivalents 0.0423
_diffrn_reflns_av_sigmaI/netI 0.0510
_diffrn_reflns_limit_h_max 17
_diffrn_reflns_limit_h_min -16
_diffrn_reflns_limit_k_max 17
_diffrn_reflns_limit_k_min -18
_diffrn_reflns_limit_l_max 17
_diffrn_reflns_limit_l_min -17
_diffrn_reflns_number 17953
_diffrn_reflns_theta_full 26.73
_diffrn_reflns_theta_max 26.73
_diffrn_reflns_theta_min 1.84
_exptl_absorpt_coefficient_mu 0.160
_exptl_absorpt_correction_T_max 0.96
_exptl_absorpt_correction_T_min 0.95
_exptl_absorpt_correction_type multi-scan
_exptl_absorpt_process_details 'SADABS, Sheldrick (2008)'
_exptl_crystal_colour colorless
_exptl_crystal_density_diffrn 1.432
_exptl_crystal_density_method 'not measured'
_exptl_crystal_description needle
_exptl_crystal_F_000 1205
_exptl_crystal_size_max 0.3
_exptl_crystal_size_mid 0.17
_exptl_crystal_size_min 0.08
_refine_diff_density_max 0.429
_refine_diff_density_min -0.267
_refine_diff_density_rms 0.054
_refine_ls_extinction_method none
_refine_ls_goodness_of_fit_ref 1.013
_refine_ls_hydrogen_treatment mixed
_refine_ls_matrix_type full
_refine_ls_number_parameters 428
_refine_ls_number_reflns 5648
_refine_ls_number_restraints 164
_refine_ls_restrained_S_all 1.013
_refine_ls_R_factor_all 0.0766
_refine_ls_R_factor_gt 0.0477
_refine_ls_shift/su_max 0.000
_refine_ls_shift/su_mean 0.000
_refine_ls_structure_factor_coef Fsqd
_refine_ls_weighting_details 'calc w=1/[\s^2^(Fo^2^)+(0.0683P)^2^+1.2845P] where P=(Fo^2^+2Fc^2^)/3'
_refine_ls_weighting_scheme calc
_refine_ls_wR_factor_gt 0.1246
_refine_ls_wR_factor_ref 0.1396
_reflns_number_gt 3923
_reflns_number_total 5648
_reflns_threshold_expression >2sigma(I)
_cod_data_source_file cg200327y_si_005.cif
_cod_data_source_block pdc1
_cod_original_sg_symbol_H-M 'P 21/n'
_cod_original_formula_sum 'C40 H44 Mg4 N8 O26.50'
_cod_database_code 4500808

loop_
_symmetry_equiv_pos_as_xyz
'x, y, z'
'-x+1/2, y+1/2, -z+1/2'
'-x, -y, -z'
'x-1/2, -y-1/2, z-1/2'

loop_
_atom_site_label
_atom_site_type_symbol
_atom_site_fract_x
_atom_site_fract_y
_atom_site_fract_z
_atom_site_U_iso_or_equiv
_atom_site_adp_type
_atom_site_occupancy
_atom_site_symmetry_multiplicity
_atom_site_calc_flag
_atom_site_refinement_flags
_atom_site_disorder_assembly
_atom_site_disorder_group
Mg1 Mg 0.12529(5) 0.20877(6) 0.51738(5) 0.02593(19) Uani 1 1 d . . .
Mg2 Mg 0.38341(5) 0.09888(5) 0.55142(5) 0.02174(18) Uani 1 1 d . . .
O1 O 0.19145(12) 0.22052(12) 0.40448(11) 0.0350(4) Uani 1 1 d . . .
O2 O 0.35618(13) 0.18963(13) 0.43698(12) 0.0388(4) Uani 1 1 d . . .
O3 O 0.36307(13) -0.00597(14) 0.45387(14) 0.0482(5) Uani 1 1 d . . .
O4 O 0.53124(12) 0.08868(13) 0.60807(13) 0.0394(4) Uani 1 1 d . . .
O5 O 0.38565(12) 0.20130(12) 0.65092(12) 0.0347(4) Uani 1 1 d . . .
O6 O 0.23710(12) 0.27378(12) 0.61779(12) 0.0357(4) Uani 1 1 d . . .
O7 O 0.18272(17) 0.07459(12) 0.54228(13) 0.0508(5) Uani 1 1 d . . .
O8 O 0.31968(14) 0.00920(13) 0.63420(13) 0.0445(5) Uani 1 1 d . . .
O1W O 0.05565(15) 0.1942(2) 0.62942(15) 0.0819(9) Uani 1 1 d D . .
H1A H -0.0021(15) 0.191(3) 0.641(3) 0.123 Uiso 1 1 d D . .
H1B H 0.094(3) 0.190(3) 0.6871(14) 0.123 Uiso 1 1 d D . .
N1 N 0.37116(16) 0.31887(19) 0.17735(17) 0.0487(6) Uani 1 1 d . . .
N2 N -0.01604(14) 0.15893(15) 0.41229(13) 0.0307(5) Uani 1 1 d . . .
C1 C 0.27576(17) 0.22438(16) 0.38628(16) 0.0274(5) Uani 1 1 d . . .
C2 C 0.27990(16) 0.27669(17) 0.29475(16) 0.0272(5) Uani 1 1 d . . .
C3 C 0.36424(18) 0.2739(2) 0.25820(18) 0.0387(6) Uani 1 1 d . . .
H3 H 0.4192 0.2387 0.2919 0.046 Uiso 1 1 calc R . .
C4 C 0.29223(18) 0.3709(2) 0.13069(18) 0.0404(6) Uani 1 1 d . . .
H4 H 0.2972 0.4046 0.0758 0.048 Uiso 1 1 calc R . .
C5 C 0.20354(16) 0.37721(17) 0.15988(16) 0.0275(5) Uani 1 1 d . . .
C6 C 0.38355(16) -0.06724(17) 0.40049(16) 0.0272(5) Uani 1 1 d . . .
C7 C 0.19757(16) 0.32831(16) 0.24281(16) 0.0270(5) Uani 1 1 d . . .
H7 H 0.1387 0.3300 0.2637 0.032 Uiso 1 1 calc R . .
C8 C 0.32456(16) 0.25948(16) 0.66813(16) 0.0263(5) Uani 1 1 d . . .
C9 C 0.35959(16) 0.31742(16) 0.75953(15) 0.0260(5) Uani 1 1 d . . .
C10 C -0.04939(17) 0.20290(17) 0.32593(16) 0.0303(5) Uani 1 1 d . . .
H10 H -0.0093 0.2495 0.3098 0.036 Uiso 1 1 calc R . .
C11 C -0.07352(16) 0.09012(16) 0.43231(16) 0.0275(5) Uani 1 1 d . . .
H11 H -0.0516 0.0588 0.4917 0.033 Uiso 1 1 calc R . .
C12 C -0.16447(16) 0.06270(16) 0.36910(16) 0.0255(5) Uani 1 1 d . . .
C13 C 0.22600(19) 0.01340(16) 0.60118(16) 0.0315(5) Uani 1 1 d . . .
C14 C 0.30124(16) 0.38875(16) 0.78197(16) 0.0270(5) Uani 1 1 d . . .
H14 H 0.2397 0.4039 0.7391 0.032 Uiso 1 1 calc R . .
O1M O 0.06375(15) 0.34176(15) 0.47477(15) 0.0554(6) Uani 1 1 d . . .
C1M C 0.1101(3) 0.4132(3) 0.4666(2) 0.0599(9) Uani 1 1 d . . .
H1M H 0.178(3) 0.418(2) 0.505(3) 0.072 Uiso 1 1 d . . .
N1M N 0.0746(3) 0.4838(2) 0.4084(2) 0.0778(9) Uani 1 1 d . . .
C2M C -0.0247(4) 0.4815(3) 0.3453(3) 0.114(2) Uani 1 1 d . . .
H2M1 H -0.0375 0.5384 0.3081 0.172 Uiso 1 1 calc R . .
H2M2 H -0.0725 0.4753 0.3840 0.172 Uiso 1 1 calc R . .
H2M3 H -0.0310 0.4292 0.3015 0.172 Uiso 1 1 calc R . .
C3M C 0.1341(5) 0.5667(4) 0.4026(6) 0.171(3) Uani 1 1 d . . .
H3M1 H 0.0946 0.6097 0.3561 0.257 Uiso 1 1 calc R . .
H3M2 H 0.1929 0.5491 0.3820 0.257 Uiso 1 1 calc R . .
H3M3 H 0.1541 0.5959 0.4658 0.257 Uiso 1 1 calc R . .
O2M O 0.3538(4) 0.5074(4) 0.5773(5) 0.109(2) Uani 0.753(8) 1 d PDU A 1
C4M C 0.4070(5) 0.4401(6) 0.5611(6) 0.089(2) Uani 0.753(8) 1 d PDU A 1
H4M H 0.3791 0.3983 0.5111 0.107 Uiso 0.753(8) 1 calc PR A 1
N2M N 0.5023(8) 0.4268(8) 0.6135(9) 0.073(3) Uani 0.753(8) 1 d PDU A 1
C5M C 0.5554(6) 0.3463(4) 0.5923(8) 0.125(3) Uani 0.753(8) 1 d PDU A 1
H5M1 H 0.6205 0.3432 0.6380 0.188 Uiso 0.753(8) 1 calc PR A 1
H5M2 H 0.5632 0.3510 0.5269 0.188 Uiso 0.753(8) 1 calc PR A 1
H5M3 H 0.5179 0.2908 0.5980 0.188 Uiso 0.753(8) 1 calc PR A 1
C6M C 0.5460(6) 0.4843(6) 0.6941(5) 0.127(3) Uani 0.753(8) 1 d PDU A 1
H6M1 H 0.6123 0.4618 0.7253 0.190 Uiso 0.753(8) 1 calc PR A 1
H6M2 H 0.5052 0.4830 0.7400 0.190 Uiso 0.753(8) 1 calc PR A 1
H6M3 H 0.5503 0.5473 0.6719 0.190 Uiso 0.753(8) 1 calc PR A 1
O2M' O 0.3586(14) 0.4581(19) 0.504(2) 0.169(10) Uani 0.247(8) 1 d PDU A 2
C4M' C 0.4425(17) 0.3963(16) 0.5277(14) 0.104(6) Uani 0.247(8) 1 d PDU A 2
H4M' H 0.4559 0.3465 0.4905 0.125 Uiso 0.247(8) 1 calc PR A 2
N2M' N 0.500(2) 0.426(3) 0.618(2) 0.075(7) Uani 0.247(8) 1 d PDU A 2
C5M' C 0.5982(16) 0.400(3) 0.676(2) 0.168(11) Uani 0.247(8) 1 d PDU A 2
H5M4 H 0.6242 0.4491 0.7220 0.252 Uiso 0.247(8) 1 calc PR A 2
H5M5 H 0.6423 0.3914 0.6337 0.252 Uiso 0.247(8) 1 calc PR A 2
H5M6 H 0.5938 0.3432 0.7102 0.252 Uiso 0.247(8) 1 calc PR A 2
C6M' C 0.4512(16) 0.5051(11) 0.6471(15) 0.089(6) Uani 0.247(8) 1 d PDU A 2
H6M4 H 0.4957 0.5337 0.7034 0.133 Uiso 0.247(8) 1 calc PR A 2
H6M5 H 0.3908 0.4853 0.6634 0.133 Uiso 0.247(8) 1 calc PR A 2
H6M6 H 0.4347 0.5496 0.5944 0.133 Uiso 0.247(8) 1 calc PR A 2
O2W O 0.3421(4) 0.6794(4) 0.6753(3) 0.173(2) Uani 1 1 d . B 2
O3W O 0.6585(19) 0.2454(18) 0.3965(7) 0.47(3) Uani 0.78(3) 1 d P C 1
O4W O 0.5668(10) 0.1570(10) 0.3836(14) 0.088(8) Uani 0.214(17) 1 d P D 2
O5W O 0.6028(9) 0.1840(9) 0.3121(9) 0.087(6) Uani 0.258(10) 1 d P E 3

loop_
_atom_site_aniso_label
_atom_site_aniso_U_11
_atom_site_aniso_U_22
_atom_site_aniso_U_33
_atom_site_aniso_U_23
_atom_site_aniso_U_13
_atom_site_aniso_U_12
Mg1 0.0196(4) 0.0349(4) 0.0218(4) -0.0005(3) 0.0028(3) -0.0009(3)
Mg2 0.0219(4) 0.0225(4) 0.0207(3) -0.0021(3) 0.0051(3) -0.0001(3)
O1 0.0322(9) 0.0455(11) 0.0289(9) 0.0090(8) 0.0103(7) -0.0025(8)
O2 0.0367(10) 0.0488(11) 0.0295(9) 0.0142(8) 0.0062(7) 0.0081(8)
O3 0.0362(10) 0.0534(12) 0.0543(11) -0.0332(10) 0.0106(8) -0.0035(9)
O4 0.0196(8) 0.0525(12) 0.0442(10) -0.0177(9) 0.0049(7) -0.0005(8)
O5 0.0342(9) 0.0353(10) 0.0327(9) -0.0140(7) 0.0053(7) 0.0067(8)
O6 0.0285(8) 0.0398(10) 0.0323(9) -0.0116(8) -0.0039(7) 0.0035(7)
O7 0.0863(15) 0.0263(10) 0.0333(10) 0.0094(8) 0.0035(10) -0.0079(10)
O8 0.0395(10) 0.0522(12) 0.0424(10) 0.0017(9) 0.0118(8) -0.0210(9)
O1W 0.0303(11) 0.188(3) 0.0315(11) -0.0024(15) 0.0145(8) -0.0114(15)
N1 0.0312(12) 0.0765(18) 0.0436(13) 0.0263(12) 0.0192(10) 0.0164(11)
N2 0.0235(10) 0.0404(12) 0.0260(10) 0.0081(9) 0.0023(7) -0.0031(9)
C1 0.0321(12) 0.0264(12) 0.0222(11) 0.0025(9) 0.0045(9) -0.0008(10)
C2 0.0261(11) 0.0318(13) 0.0238(11) 0.0044(9) 0.0065(8) 0.0012(10)
C3 0.0293(12) 0.0515(17) 0.0361(13) 0.0155(12) 0.0097(10) 0.0118(12)
C4 0.0313(13) 0.0585(18) 0.0340(13) 0.0215(12) 0.0132(10) 0.0069(12)
C5 0.0229(11) 0.0318(13) 0.0270(11) 0.0069(10) 0.0053(9) -0.0008(9)
C6 0.0258(12) 0.0295(12) 0.0251(11) -0.0051(10) 0.0045(9) -0.0005(9)
C7 0.0227(11) 0.0324(13) 0.0266(11) 0.0057(10) 0.0077(9) -0.0005(9)
C8 0.0282(11) 0.0259(12) 0.0231(11) -0.0027(9) 0.0038(9) -0.0013(10)
C9 0.0248(11) 0.0284(12) 0.0236(11) -0.0049(9) 0.0040(8) 0.0013(9)
C10 0.0257(12) 0.0359(14) 0.0277(11) 0.0071(10) 0.0040(9) -0.0070(10)
C11 0.0267(11) 0.0311(13) 0.0238(11) 0.0063(9) 0.0048(8) 0.0031(10)
C12 0.0258(11) 0.0239(11) 0.0267(11) 0.0038(9) 0.0066(9) 0.0002(9)
C13 0.0457(15) 0.0269(13) 0.0229(11) -0.0013(10) 0.0104(10) -0.0103(11)
C14 0.0240(11) 0.0292(12) 0.0250(11) -0.0047(9) 0.0010(8) 0.0035(9)
O1M 0.0465(12) 0.0449(12) 0.0615(14) -0.0102(10) -0.0100(10) 0.0132(10)
C1M 0.058(2) 0.054(2) 0.059(2) 0.0053(16) -0.0005(16) 0.0146(18)
N1M 0.093(2) 0.067(2) 0.0668(19) 0.0157(16) 0.0082(17) 0.0340(18)
C2M 0.141(4) 0.108(4) 0.063(2) -0.012(2) -0.032(3) 0.075(3)
C3M 0.142(5) 0.101(4) 0.262(9) 0.101(5) 0.035(5) -0.004(4)
O2M 0.086(3) 0.094(4) 0.145(5) 0.034(3) 0.023(3) 0.023(3)
C4M 0.097(5) 0.081(5) 0.088(5) 0.019(4) 0.021(4) -0.016(3)
N2M 0.078(5) 0.048(4) 0.086(5) 0.010(4) 0.009(4) -0.002(4)
C5M 0.110(6) 0.071(4) 0.219(10) 0.016(5) 0.089(6) 0.008(4)
C6M 0.129(7) 0.141(7) 0.106(5) -0.029(5) 0.022(5) -0.063(6)
O2M' 0.108(12) 0.18(2) 0.19(2) 0.067(18) -0.010(13) 0.000(12)
C4M' 0.123(13) 0.104(14) 0.097(11) 0.019(9) 0.046(9) -0.025(10)
N2M' 0.069(12) 0.074(14) 0.091(13) 0.036(11) 0.039(9) 0.002(11)
C5M' 0.093(14) 0.19(3) 0.21(2) 0.04(2) 0.015(12) 0.068(15)
C6M' 0.097(14) 0.065(10) 0.111(13) 0.034(8) 0.040(11) 0.011(8)
O2W 0.178(4) 0.244(6) 0.075(2) -0.012(3) -0.010(3) 0.068(4)
O3W 0.62(4) 0.66(4) 0.107(8) 0.031(12) 0.041(11) 0.52(4)
O4W 0.064(10) 0.072(10) 0.133(15) 0.066(9) 0.034(8) 0.025(7)
O5W 0.095(9) 0.103(10) 0.067(8) 0.011(7) 0.031(6) 0.027(7)

loop_
_atom_type_symbol
_atom_type_description
_atom_type_scat_dispersion_real
_atom_type_scat_dispersion_imag
_atom_type_scat_source
C C 0.0033 0.0016 'International Tables Vol C Tables 4.2.6.8 and 6.1.1.4'
H H 0.0000 0.0000 'International Tables Vol C Tables 4.2.6.8 and 6.1.1.4'
N N 0.0061 0.0033 'International Tables Vol C Tables 4.2.6.8 and 6.1.1.4'
O O 0.0106 0.0060 'International Tables Vol C Tables 4.2.6.8 and 6.1.1.4'
Mg Mg 0.0486 0.0363 'International Tables Vol C Tables 4.2.6.8 and 6.1.1.4'

loop_
_geom_angle_atom_site_label_1
_geom_angle_atom_site_label_2
_geom_angle_atom_site_label_3
_geom_angle
_geom_angle_site_symmetry_1
_geom_angle_site_symmetry_3
O6 Mg1 O1 95.66(8) . .
O6 Mg1 O1W 85.85(9) . .
O1 Mg1 O1W 178.44(10) . .
O6 Mg1 O7 96.80(8) . .
O1 Mg1 O7 88.95(8) . .
O1W Mg1 O7 90.49(12) . .
O6 Mg1 O1M 87.86(8) . .
O1 Mg1 O1M 85.95(9) . .
O1W Mg1 O1M 94.50(12) . .
O7 Mg1 O1M 173.41(8) . .
O6 Mg1 N2 169.25(8) . .
O1 Mg1 N2 89.63(7) . .
O1W Mg1 N2 88.94(8) . .
O7 Mg1 N2 92.64(8) . .
O1M Mg1 N2 83.18(8) . .
O4 Mg2 O3 99.73(8) . .
O4 Mg2 O5 86.69(7) . .
O3 Mg2 O5 172.63(8) . .
O4 Mg2 O2 109.09(8) . .
O3 Mg2 O2 88.06(9) . .
O5 Mg2 O2 93.29(8) . .
O4 Mg2 O8 105.31(8) . .
O3 Mg2 O8 85.47(9) . .
O5 Mg2 O8 89.36(8) . .
O2 Mg2 O8 145.59(8) . .
O4 Mg2 C13 131.25(8) . .
O3 Mg2 C13 82.11(8) . .
O5 Mg2 C13 90.94(7) . .
O2 Mg2 C13 119.65(8) . .
O8 Mg2 C13 25.94(7) . .
O4 Mg2 O7 156.71(7) . .
O3 Mg2 O7 84.99(7) . .
O5 Mg2 O7 87.69(7) . .
O2 Mg2 O7 93.78(6) . .
O8 Mg2 O7 52.02(6) . .
C13 Mg2 O7 26.31(6) . .
C1 O1 Mg1 142.07(15) . .
C1 O2 Mg2 131.45(16) . .
C6 O3 Mg2 159.40(17) . .
C6 O4 Mg2 150.18(16) 3_656 .
C8 O5 Mg2 136.52(14) . .
C8 O6 Mg1 140.36(16) . .
C13 O7 Mg1 149.17(17) . .
C13 O7 Mg2 75.92(15) . .
Mg1 O7 Mg2 103.02(8) . .
C13 O8 Mg2 107.66(16) . .
Mg1 O1W H1A 142(3) . .
Mg1 O1W H1B 117(3) . .
H1A O1W H1B 101(4) . .
C3 N1 C4 117.4(2) . .
C11 N2 C10 117.01(18) . .
C11 N2 Mg1 123.64(14) . .
C10 N2 Mg1 119.25(15) . .
O1 C1 O2 126.3(2) . .
O1 C1 C2 116.08(19) . .
O2 C1 C2 117.6(2) . .
C3 C2 C7 117.6(2) . .
C3 C2 C1 121.7(2) . .
C7 C2 C1 120.7(2) . .
N1 C3 C2 123.7(2) . .
N1 C3 H3 118.1 . .
C2 C3 H3 118.1 . .
N1 C4 C5 123.5(2) . .
N1 C4 H4 118.2 . .
C5 C4 H4 118.2 . .
C7 C5 C4 117.8(2) . .
C7 C5 C6 122.3(2) . 2
C4 C5 C6 119.9(2) . 2
O3 C6 O4 127.0(2) . 3_656
O3 C6 C5 116.5(2) . 2_545
O4 C6 C5 116.5(2) 3_656 2_545
C5 C7 C2 119.8(2) . .
C5 C7 H7 120.1 . .
C2 C7 H7 120.1 . .
O6 C8 O5 126.6(2) . .
O6 C8 C9 116.6(2) . .
O5 C8 C9 116.77(19) . .
C14 C9 C10 118.3(2) . 4_666
C14 C9 C8 121.71(19) . .
C10 C9 C8 119.9(2) 4_666 .
N2 C10 C9 123.6(2) . 4_565
N2 C10 H10 118.2 . .
C9 C10 H10 118.2 4_565 .
N2 C11 C12 123.6(2) . .
N2 C11 H11 118.2 . .
C12 C11 H11 118.2 . .
C14 C12 C11 118.2(2) 4_565 .
C14 C12 C13 121.55(19) 4_565 3_556
C11 C12 C13 120.12(19) . 3_556
O7 C13 O8 123.4(2) . .
O7 C13 C12 119.2(2) . 3_556
O8 C13 C12 117.4(2) . 3_556
O7 C13 Mg2 77.77(15) . .
O8 C13 Mg2 46.40(12) . .
C12 C13 Mg2 159.47(17) 3_556 .
C9 C14 C12 119.19(19) . 4_666
C9 C14 H14 120.4 . .
C12 C14 H14 120.4 4_666 .
C1M O1M Mg1 126.8(2) . .
O1M C1M N1M 125.5(3) . .
O1M C1M H1M 117(2) . .
N1M C1M H1M 117(2) . .
C1M N1M C2M 121.0(4) . .
C1M N1M C3M 122.5(4) . .
C2M N1M C3M 116.5(4) . .
N1M C2M H2M1 109.5 . .
N1M C2M H2M2 109.5 . .
H2M1 C2M H2M2 109.5 . .
N1M C2M H2M3 109.5 . .
H2M1 C2M H2M3 109.5 . .
H2M2 C2M H2M3 109.5 . .
N1M C3M H3M1 109.5 . .
N1M C3M H3M2 109.5 . .
H3M1 C3M H3M2 109.5 . .
N1M C3M H3M3 109.5 . .
H3M1 C3M H3M3 109.5 . .
H3M2 C3M H3M3 109.5 . .
O2M C4M N2M 122.5(8) . .
O2M C4M H4M 118.7 . .
N2M C4M H4M 118.7 . .
C4M N2M C6M 121.0(8) . .
C4M N2M C5M 118.5(8) . .
C6M N2M C5M 120.2(7) . .
N2M C5M H5M1 109.5 . .
N2M C5M H5M2 109.5 . .
H5M1 C5M H5M2 109.5 . .
N2M C5M H5M3 109.5 . .
H5M1 C5M H5M3 109.5 . .
H5M2 C5M H5M3 109.5 . .
N2M C6M H6M1 109.5 . .
N2M C6M H6M2 109.5 . .
H6M1 C6M H6M2 109.5 . .
N2M C6M H6M3 109.5 . .
H6M1 C6M H6M3 109.5 . .
H6M2 C6M H6M3 109.5 . .
N2M' C4M' O2M' 105.2(18) . .
N2M' C4M' H4M' 127.4 . .
O2M' C4M' H4M' 127.4 . .
C4M' N2M' C6M' 108.4(16) . .
C4M' N2M' C5M' 133(2) . .
C6M' N2M' C5M' 118(2) . .
N2M' C5M' H5M4 109.5 . .
N2M' C5M' H5M5 109.5 . .
H5M4 C5M' H5M5 109.5 . .
N2M' C5M' H5M6 109.5 . .
H5M4 C5M' H5M6 109.5 . .
H5M5 C5M' H5M6 109.5 . .
N2M' C6M' H6M4 109.5 . .
N2M' C6M' H6M5 109.5 . .
H6M4 C6M' H6M5 109.5 . .
N2M' C6M' H6M6 109.5 . .
H6M4 C6M' H6M6 109.5 . .
H6M5 C6M' H6M6 109.5 . .

loop_
_geom_bond_atom_site_label_1
_geom_bond_atom_site_label_2
_geom_bond_distance
_geom_bond_site_symmetry_2
Mg1 O6 2.0280(17) .
Mg1 O1 2.0351(18) .
Mg1 O1W 2.059(2) .
Mg1 O7 2.069(2) .
Mg1 O1M 2.104(2) .
Mg1 N2 2.2357(19) .
Mg2 O4 1.9881(17) .
Mg2 O3 2.0052(18) .
Mg2 O5 2.0233(17) .
Mg2 O2 2.0299(18) .
Mg2 O8 2.0741(19) .
Mg2 C13 2.729(2) .
Mg2 O7 2.750(2) .
O1 C1 1.251(3) .
O2 C1 1.254(3) .
O3 C6 1.234(3) .
O4 C6 1.246(3) 3_656
O5 C8 1.249(3) .
O6 C8 1.246(3) .
O7 C13 1.247(3) .
O8 C13 1.253(3) .
O1W H1A 0.850(2) .
O1W H1B 0.850(2) .
N1 C3 1.334(3) .
N1 C4 1.340(3) .
N2 C11 1.336(3) .
N2 C10 1.343(3) .
C1 C2 1.506(3) .
C2 C3 1.385(3) .
C2 C7 1.391(3) .
C3 H3 0.9300 .
C4 C5 1.386(3) .
C4 H4 0.9300 .
C5 C7 1.384(3) .
C5 C6 1.505(3) 2
C6 O4 1.246(3) 3_656
C6 C5 1.505(3) 2_545
C7 H7 0.9300 .
C8 C9 1.504(3) .
C9 C14 1.383(3) .
C9 C10 1.387(3) 4_666
C10 C9 1.387(3) 4_565
C10 H10 0.9300 .
C11 C12 1.392(3) .
C11 H11 0.9300 .
C12 C14 1.385(3) 4_565
C12 C13 1.502(3) 3_556
C13 C12 1.502(3) 3_556
C14 C12 1.385(3) 4_666
C14 H14 0.9300 .
O1M C1M 1.224(4) .
C1M N1M 1.315(4) .
C1M H1M 0.95(3) .
N1M C2M 1.425(5) .
N1M C3M 1.453(6) .
C2M H2M1 0.9600 .
C2M H2M2 0.9600 .
C2M H2M3 0.9600 .
C3M H3M1 0.9600 .
C3M H3M2 0.9600 .
C3M H3M3 0.9600 .
O2M C4M 1.264(9) .
C4M N2M 1.341(9) .
C4M H4M 0.9300 .
N2M C6M 1.407(8) .
N2M C5M 1.433(8) .
C5M H5M1 0.9600 .
C5M H5M2 0.9600 .
C5M H5M3 0.9600 .
C6M H6M1 0.9600 .
C6M H6M2 0.9600 .
C6M H6M3 0.9600 .
O2M' C4M' 1.42(2) .
C4M' N2M' 1.376(17) .
C4M' H4M' 0.9300 .
N2M' C6M' 1.427(17) .
N2M' C5M' 1.439(16) .
C5M' H5M4 0.9600 .
C5M' H5M5 0.9600 .
C5M' H5M6 0.9600 .
C6M' H6M4 0.9600 .
C6M' H6M5 0.9600 .
C6M' H6M6 0.9600 .
